data_1526958
loop_
_publ_author_name
'Wu, C.-D.'
'Lin, X.'
'Yang, W.-B.'
'Lu, C.-Z.'
'Zhuang, H.-H.'

_publ_section_title
;
 A novel Mo-doped compound with graphite-like structure: (H3 O)2 V3 O8
;
_journal_name_full 'Jiegon Huaxue'
_journal_page_first 462
_journal_page_last 465
_journal_volume 20
_journal_year 2001
_chemical_formula_sum 'H6 O10 V3'
_chemical_name_systematic '(H3 O)2 V3 O8'
_space_group_IT_number 100
_symmetry_space_group_name_Hall 'P 4 -2ab'
_symmetry_space_group_name_H-M 'P 4 b m'
_cell_angle_alpha 90
_cell_angle_beta 90
_cell_angle_gamma 90
_cell_formula_units_Z 2
_cell_length_a 8.904
_cell_length_b 8.904
_cell_length_c 5.573
_cell_volume 441.834
_citation_journal_id_ASTM JHUADF
_cod_data_source_file Wu_JHUADF_2001_1798.cif
_cod_data_source_block H6O10V3
_cod_original_cell_volume 441.8342
_cod_database_code 1526958

loop_
_symmetry_equiv_pos_as_xyz
x,y,z
-y,x,z
-x,-y,z
y,-x,z
-x+1/2,y+1/2,z
-y+1/2,-x+1/2,z
x+1/2,-y+1/2,z
y+1/2,x+1/2,z

loop_
_atom_site_label
_atom_site_type_symbol
_atom_site_fract_x
_atom_site_fract_y
_atom_site_fract_z
_atom_site_occupancy
_atom_site_U_iso_or_equiv
V2 V+4 0 0 0.2559 1 0.0
O5 O-2 0.6694 0.1694 0.7914 1 0.0
O4 O-2 0.5 0 0.1484 1 0.0
V1 V+5 0.3665 0.1335 0.259 1 0.0
O3 O-2 0.3696 0.1304 0.5605 1 0.0
O2 O-2 0.1929 0.0848 0.1543 1 0.0
O1 O-2 0 0 0.5451 1 0.0
